data_1573429
loop_
_publ_author_name
'Tempesta, J\'esio D.'
'Paiva, F\'abio Faria'
'Ferreira, Leonildo A.'
'da Silva, Rafaela M. R.'
'Botelho, Luckerman D. G.'
'Rosa, Iara M. L.'
'Candido, Caio Cesar'
'Gomes, Angelo Marcio'
'Nunes, Wallace C.'
'Guedes, Guilherme P.'
'Marinho, Maria Vanda'

_publ_section_title
;
 Metallacrown of CeIIICuII5: Synthesis, Structural Characterization and
 Insights for Nanoparticles
;
_journal_issue 12
_journal_name_full Magnetochemistry
_journal_page_first 96
_journal_paper_doi 10.3390/magnetochemistry10120096
_journal_volume 10
_journal_year 2024
_chemical_formula_moiety 'C30 H39 Ce Cu5 N17 O23, H2 O'
_chemical_formula_sum 'C30 H41 Ce Cu5 N17 O24'
_chemical_formula_weight 1481.62
_space_group_crystal_system triclinic
_space_group_IT_number 2
_space_group_name_Hall '-P 1'
_space_group_name_H-M_alt 'P -1'
_atom_sites_solution_hydrogens mixed
_atom_sites_solution_primary difmap
_audit_creation_date 2024-04-19
_audit_creation_method
;
Olex2 1.3
(compiled 2020.11.12 svn.r5f609507 for OlexSys, GUI svn.r6408)
;
_audit_update_record
;
2024-10-03 deposited with the CCDC.	2024-11-13 downloaded from the CCDC.
;
_cell_angle_alpha 79.469(2)
_cell_angle_beta 87.062(2)
_cell_angle_gamma 81.301(2)
_cell_formula_units_Z 2
_cell_length_a 11.6894(2)
_cell_length_b 15.4536(4)
_cell_length_c 16.1745(5)
_cell_measurement_reflns_used 8793
_cell_measurement_temperature 293(2)
_cell_measurement_theta_max 28.7490
_cell_measurement_theta_min 2.5590
_cell_volume 2838.72(13)
_computing_cell_refinement 'CrysAlisPro 1.171.40.42a (Rigaku OD, 2019)'
_computing_data_collection 'CrysAlisPro 1.171.40.42a (Rigaku OD, 2019)'
_computing_data_reduction 'CrysAlisPro 1.171.40.42a (Rigaku OD, 2019)'
_computing_molecular_graphics 'Olex2 1.3 (Dolomanov et al., 2009)'
_computing_publication_material 'Olex2 1.3 (Dolomanov et al., 2009)'
_computing_structure_refinement 'SHELXL 2014/7 (Sheldrick, 2015)'
_diffrn_ambient_temperature 298(2)
_diffrn_detector 'CCD plate'
_diffrn_detector_area_resol_mean 10.4186
_diffrn_detector_type Atlas
_diffrn_measured_fraction_theta_full 0.999
_diffrn_measured_fraction_theta_max 0.836
_diffrn_measurement_details
;
List of Runs (angles in degrees, time in seconds):

  # Type    Start    End  Width  t~exp~   \w     \q     \k     \f   Frames
#--------------------------------------------------------------------------
  1  \w    -89.00  20.00   1.00   20.86    --  -10.85 -77.00  60.00  109
  2  \w    -37.00  54.00   1.00   20.86    --  -10.85  57.00 -30.00   91
  3  \w    -85.00  16.00   1.00   20.86    --  -10.85 -57.00-180.00  101
  4  \w     11.00  60.00   1.00   20.86    --   12.88  77.00 150.00   49
  5  \w     14.00  41.00   1.00   20.86    --   12.88 -57.00   0.00   27
  6  \w     -8.00  23.00   1.00   20.86    --   12.88  38.00 120.00   31
  7  \w     56.00  84.00   1.00   20.86    --   12.88  38.00 120.00   28
  8  \w    -61.00 -34.00   1.00   20.86    --   12.88 -57.00   0.00   27
;
_diffrn_measurement_device 'four-circle diffractometer'
_diffrn_measurement_device_type 'Xcalibur, Atlas, Gemini ultra'
_diffrn_measurement_method '\w scans'
_diffrn_orient_matrix_type 'CrysAlisPro convention (1999,Acta A55,543-557)'
_diffrn_orient_matrix_UB_11 -0.0031073000
_diffrn_orient_matrix_UB_12 0.0083292000
_diffrn_orient_matrix_UB_13 -0.0444893000
_diffrn_orient_matrix_UB_21 0.0573582000
_diffrn_orient_matrix_UB_22 -0.0222631000
_diffrn_orient_matrix_UB_23 -0.0029388000
_diffrn_orient_matrix_UB_31 -0.0216964000
_diffrn_orient_matrix_UB_32 -0.0407548000
_diffrn_orient_matrix_UB_33 0.0016701000
_diffrn_radiation_monochromator graphite
_diffrn_radiation_probe x-ray
_diffrn_radiation_type 'Mo K\a'
_diffrn_radiation_wavelength 0.71073
_diffrn_reflns_av_R_equivalents 0.0442
_diffrn_reflns_av_unetI/netI 0.0739
_diffrn_reflns_Laue_measured_fraction_full 0.999
_diffrn_reflns_Laue_measured_fraction_max 0.836
_diffrn_reflns_limit_h_max 15
_diffrn_reflns_limit_h_min -15
_diffrn_reflns_limit_k_max 20
_diffrn_reflns_limit_k_min -20
_diffrn_reflns_limit_l_max 21
_diffrn_reflns_limit_l_min -21
_diffrn_reflns_number 26967
_diffrn_reflns_point_group_measured_fraction_full 0.999
_diffrn_reflns_point_group_measured_fraction_max 0.836
_diffrn_reflns_theta_full 25.242
_diffrn_reflns_theta_max 29.556
_diffrn_reflns_theta_min 2.204
_diffrn_source 'fine-focus sealed X-ray tube'
_diffrn_source_type 'Enhance (Mo) X-ray Source'
_exptl_absorpt_coefficient_mu 2.711
_exptl_absorpt_correction_T_max 0.959
_exptl_absorpt_correction_T_min 0.694
_exptl_absorpt_correction_type analytical
_exptl_absorpt_process_details
;
CrysAlisPro 1.171.40.42a (Rigaku Oxford Diffraction, 2019)
Analytical numeric absorption correction using a multifaceted crystal
			model based on expressions derived by R.C. Clark & J.S. Reid.
(Clark, R. C. & Reid, J. S. (1995). Acta Cryst. A51, 887-897)
Empirical absorption correction using spherical harmonics,
 implemented in SCALE3 ABSPACK scaling algorithm.
;
_exptl_crystal_colour dark-green
_exptl_crystal_density_diffrn 1.733
_exptl_crystal_description plate
_exptl_crystal_F_000 1470
_exptl_crystal_preparation 'Magnetic properties'
_exptl_crystal_recrystallization_method 'Re-crystallisation from solvent: Methanol'
_exptl_crystal_size_max 0.351
_exptl_crystal_size_mid 0.252
_exptl_crystal_size_min 0.031
_refine_diff_density_max 0.972
_refine_diff_density_min -0.795
_refine_diff_density_rms 0.117
_refine_ls_extinction_method none
_refine_ls_goodness_of_fit_ref 1.007
_refine_ls_hydrogen_treatment mixed
_refine_ls_matrix_type full
_refine_ls_number_parameters 736
_refine_ls_number_reflns 13295
_refine_ls_number_restraints 24
_refine_ls_restrained_S_all 1.010
_refine_ls_R_factor_all 0.0719
_refine_ls_R_factor_gt 0.0447
_refine_ls_shift/su_max 0.001
_refine_ls_shift/su_mean 0.000
_refine_ls_structure_factor_coef Fsqd
_refine_ls_weighting_details 'w=1/[\s^2^(Fo^2^)+(0.0405P)^2^+0.0994P] where P=(Fo^2^+2Fc^2^)/3'
_refine_ls_weighting_scheme calc
_refine_ls_wR_factor_gt 0.0900
_refine_ls_wR_factor_ref 0.1048
_reflns_Friedel_coverage 0.000
_reflns_number_gt 9434
_reflns_number_total 13295
_reflns_threshold_expression 'I > 2\s(I)'
_cod_data_source_file 2388656.cif
_cod_data_source_block ce-ls-cu1
_cod_database_code 1573429
_shelx_shelxl_version_number 2014/7
_chemical_oxdiff_formula 'C30 H50 Cu5 N18 O31 Ce1'
_chemical_oxdiff_usercomment 'redundant data'
_shelx_space_group_comment
;
The symmetry employed for this shelxl refinement is uniquely defined
by the following loop, which should always be used as a source of
symmetry information in preference to the above space-group names.
They are only intended as comments.
;
_reflns_odcompleteness_completeness 99.92
_reflns_odcompleteness_iscentric 1
_reflns_odcompleteness_theta 26.32
_olex2_refinement_description
;
1. Fixed Uiso
 At 1.2 times of:
  All C(H) groups
 At 1.5 times of:
  All C(H,H,H) groups, All O(H,H) groups
2. Restrained distances
 O24-H24A = O24-H24B
 0.85 with sigma of 0.02
 H24A-H24B
 1.3 with sigma of 0.02
 H13B-H13A
 1.3 with sigma of 0.02
 O13-H13B
 0.85 with sigma of 0.02
 O13-H13A
 0.85 with sigma of 0.02
 O12-H12B = O12-H12A
 0.85 with sigma of 0.01
 H12B-H12A
 1.3 with sigma of 0.02
 H23A-H23B
 1.3 with sigma of 0.02
 O23-H23A = O23-H23B
 0.85 with sigma of 0.02
 O18A-N17A = O18B-N17B = O19A-N17A = O19B-N17B = O20A-N17A = O20B-N17B
 1.22 with sigma of 0.02
 O19B-O20B
 2.15 with sigma of 0.02
 O18B-O19B
 2.15 with sigma of 0.02
 O18B-O20B
 2.15 with sigma of 0.02
 O14-H14A = O14-H14B
 0.85 with sigma of 0.02
 H14A-H14B
 1.3 with sigma of 0.02
3. Uiso/Uaniso restraints and constraints
Uanis(N17A) = Uanis(N17B)
Uanis(O20A) = Uanis(O20B) = Uanis(O18A) = Uanis(O18B) = Uanis(O19A) =
Uanis(O19B)
4. Others
 Sof(N17B)=Sof(O18B)=Sof(O20B)=Sof(O19B)=1-FVAR(1)
 Sof(N17A)=Sof(O18A)=Sof(O20A)=Sof(O19A)=FVAR(1)
5.a Free rotating group:
 O25(H25A,H25B)
5.b Rotating group:
 O22(H22A,H22B), O11(H11A,H11B), O24(H24A,H24B)
5.c Aromatic/amide H refined with riding coordinates:
 C20(H20), C10(H10), C8(H8), C22(H22), C16(H16), C4(H4), C26(H26), C14(H14),
 C28(H28), C2(H2)
5.d Idealised Me refined as rotating group:
 C24(H24C,H24D,H24E), C6(H6A,H6B,H6C), C30(H30A,H30B,H30C), C12(H12C,H12D,
 H12E), C18(H18A,H18B,H18C)
;
_olex2_submission_special_instructions 'No special instructions were received'
_oxdiff_exptl_absorpt_empirical_details
;
Empirical correction (ABSPACK) includes:
- Absorption correction using spherical harmonics
- Frame scaling
;
_oxdiff_exptl_absorpt_empirical_full_max 1.454
_oxdiff_exptl_absorpt_empirical_full_min 0.798
_publcif_funding_html
;
;

loop_
_space_group_symop_operation_xyz
'x, y, z'
'-x, -y, -z'

loop_
_atom_site_label
_atom_site_type_symbol
_atom_site_fract_x
_atom_site_fract_y
_atom_site_fract_z
_atom_site_U_iso_or_equiv
_atom_site_adp_type
_atom_site_occupancy
_atom_site_site_symmetry_order
_atom_site_calc_flag
_atom_site_refinement_flags_posn
_atom_site_refinement_flags_adp
_atom_site_refinement_flags_occupancy
_atom_site_disorder_assembly
_atom_site_disorder_group
Ce1 Ce 0.45396(2) 0.26220(2) 0.62420(2) 0.02463(7) Uani 1 1 d . . . . .
Cu4 Cu 0.66098(4) 0.29400(4) 0.42905(3) 0.02799(13) Uani 1 1 d . . . . .
Cu5 Cu 0.69132(4) 0.39447(4) 0.67618(3) 0.02834(13) Uani 1 1 d . . . . .
Cu2 Cu 0.13563(4) 0.21582(4) 0.69167(3) 0.02968(13) Uani 1 1 d . . . . .
Cu3 Cu 0.31581(4) 0.18073(4) 0.43799(4) 0.03224(14) Uani 1 1 d . . . . .
Cu1 Cu 0.36740(4) 0.34314(4) 0.83934(4) 0.03666(15) Uani 1 1 d . . . . .
O8 O 0.6055(2) 0.33290(19) 0.53243(18) 0.0284(7) Uani 1 1 d . . . . .
O6 O 0.4313(2) 0.2396(2) 0.47735(19) 0.0318(7) Uani 1 1 d . . . . .
O7 O 0.8107(2) 0.3193(2) 0.45767(18) 0.0291(7) Uani 1 1 d . . . . .
O10 O 0.5367(2) 0.3657(2) 0.69946(19) 0.0315(7) Uani 1 1 d . . . . .
O4 O 0.2592(2) 0.2217(2) 0.60814(19) 0.0337(7) Uani 1 1 d . . . . .
O13 O 0.3367(3) 0.4112(2) 0.5539(2) 0.0371(8) Uani 1 1 d D . . . .
H13A H 0.345(4) 0.430(4) 0.5018(15) 0.09(3) Uiso 1 1 d D . . . .
H13B H 0.2670(18) 0.410(3) 0.559(3) 0.046(15) Uiso 1 1 d D . . . .
O3 O 0.0530(2) 0.1742(2) 0.60980(19) 0.0324(7) Uani 1 1 d . . . . .
O2 O 0.3189(2) 0.3071(2) 0.74060(19) 0.0320(7) Uani 1 1 d . . . . .
O1 O 0.2143(2) 0.3251(2) 0.8851(2) 0.0445(9) Uani 1 1 d . . . . .
O14 O 0.6372(3) 0.5483(2) 0.6250(2) 0.0411(8) Uani 1 1 d D . . . .
H14A H 0.572(3) 0.544(5) 0.648(4) 0.13(3) Uiso 1 1 d D . . . .
O9 O 0.6922(2) 0.4009(2) 0.79503(19) 0.0337(7) Uani 1 1 d . . . . .
O23 O 0.6053(3) 0.4418(2) 0.3459(3) 0.0432(8) Uani 1 1 d D . . . .
H23A H 0.613(6) 0.483(3) 0.369(3) 0.12(3) Uiso 1 1 d D . . . .
H23B H 0.638(3) 0.453(3) 0.2998(16) 0.026(13) Uiso 1 1 d D . . . .
N4 N 0.1713(3) 0.1361(2) 0.4083(2) 0.0284(8) Uani 1 1 d . . . . .
O5 O 0.4226(2) 0.1714(2) 0.34126(19) 0.0351(8) Uani 1 1 d . . . . .
N12 N 0.6964(3) 0.3602(2) 0.5677(2) 0.0287(8) Uani 1 1 d . . . . .
O22 O 0.3832(3) 0.0175(2) 0.4918(3) 0.0528(10) Uani 1 1 d . . . . .
H22A H 0.3556 -0.0021 0.5442 0.079 Uiso 1 1 d R U . . .
H22B H 0.3925 -0.0170 0.4580 0.079 Uiso 1 1 d R U . . .
N1 N 0.0149(3) 0.2253(2) 0.7843(2) 0.0331(9) Uani 1 1 d . . . . .
O11 O 0.2251(3) 0.0727(2) 0.7588(2) 0.0504(9) Uani 1 1 d . . . . .
H11A H 0.1965 0.0596 0.8098 0.076 Uiso 1 1 d R U . . .
H11B H 0.2984 0.0730 0.7670 0.076 Uiso 1 1 d R U . . .
N10 N 0.8561(3) 0.4049(2) 0.6428(2) 0.0284(8) Uani 1 1 d . . . . .
N9 N 0.5219(3) 0.2438(2) 0.4201(2) 0.0281(8) Uani 1 1 d . . . . .
O16 O 0.6611(3) 0.1936(2) 0.6848(2) 0.0499(9) Uani 1 1 d . . . . .
N3 N 0.2119(3) 0.2795(2) 0.7584(2) 0.0317(9) Uani 1 1 d . . . . .
N11 N 1.0761(3) 0.4191(2) 0.5761(3) 0.0333(9) Uani 1 1 d . . . . .
N15 N 0.5107(3) 0.3658(2) 0.7839(2) 0.0305(8) Uani 1 1 d . . . . .
N7 N 0.6986(3) 0.2504(2) 0.3209(2) 0.0286(8) Uani 1 1 d . . . . .
O24 O 0.2993(3) 0.5261(3) 0.8210(2) 0.0547(10) Uani 1 1 d D . . . .
H24A H 0.2251 0.5299 0.8541 0.082 Uiso 1 1 d DR U . . .
H24B H 0.3384 0.5425 0.8578 0.082 Uiso 1 1 d DR U . . .
O15 O 0.6085(3) 0.1331(2) 0.5868(2) 0.0564(10) Uani 1 1 d . . . . .
N6 N 0.2242(3) 0.1941(2) 0.5380(2) 0.0291(8) Uani 1 1 d . . . . .
N13 N 0.4505(3) 0.3651(2) 0.9374(2) 0.0325(9) Uani 1 1 d . . . . .
O12 O 0.4415(3) 0.1267(3) 0.7369(3) 0.0594(11) Uani 1 1 d D . . . .
H12A H 0.490(4) 0.079(2) 0.741(3) 0.089 Uiso 1 1 d D U . . .
H12B H 0.434(5) 0.131(4) 0.7886(12) 0.089 Uiso 1 1 d D U . . .
N14 N 0.5885(3) 0.4004(3) 1.0562(2) 0.0393(10) Uani 1 1 d . . . . .
C7 C 0.0891(3) 0.1400(3) 0.4694(3) 0.0274(10) Uani 1 1 d . . . . .
N5 N -0.0408(3) 0.0828(3) 0.3929(3) 0.0397(10) Uani 1 1 d . . . . .
C23 C 0.7953(3) 0.3500(3) 0.5262(3) 0.0287(10) Uani 1 1 d . . . . .
C5 C 0.1669(3) 0.2912(3) 0.8311(3) 0.0313(10) Uani 1 1 d . . . . .
C1 C 0.0515(3) 0.2618(3) 0.8452(3) 0.0324(10) Uani 1 1 d . . . . .
C11 C 0.1209(3) 0.1715(3) 0.5449(3) 0.0278(10) Uani 1 1 d . . . . .
N16 N 0.6869(3) 0.1410(3) 0.6354(3) 0.0498(12) Uani 1 1 d . . . . .
O17 O 0.7835(3) 0.0984(3) 0.6315(3) 0.0886(16) Uani 1 1 d . . . . .
C20 C 0.9996(3) 0.3848(3) 0.5363(3) 0.0314(10) Uani 1 1 d . . . . .
H20 H 1.0221 0.3640 0.4866 0.038 Uiso 1 1 calc R U . . .
C19 C 0.8883(3) 0.3801(3) 0.5684(3) 0.0265(9) Uani 1 1 d . . . . .
C21 C 1.0418(3) 0.4490(3) 0.6471(3) 0.0338(11) Uani 1 1 d . . . . .
C10 C 0.1477(4) 0.1057(3) 0.3404(3) 0.0362(11) Uani 1 1 d . . . . .
H10 H 0.2029 0.1035 0.2970 0.043 Uiso 1 1 calc R U . . .
C8 C -0.0170(4) 0.1152(3) 0.4605(3) 0.0358(11) Uani 1 1 d . . . . .
H8 H -0.0737 0.1211 0.5024 0.043 Uiso 1 1 calc R U . . .
C22 C 0.9314(3) 0.4393(3) 0.6812(3) 0.0330(10) Uani 1 1 d . . . . .
H22 H 0.9101 0.4574 0.7323 0.040 Uiso 1 1 calc R U . . .
C13 C 0.6124(3) 0.2127(3) 0.2961(3) 0.0286(10) Uani 1 1 d . . . . .
N8 N 0.7145(4) 0.1924(3) 0.1681(3) 0.0486(11) Uani 1 1 d . . . . .
C29 C 0.5935(3) 0.3839(3) 0.8267(3) 0.0280(10) Uani 1 1 d . . . . .
C16 C 0.7901(4) 0.2593(3) 0.2700(3) 0.0387(11) Uani 1 1 d . . . . .
H16 H 0.8504 0.2850 0.2862 0.046 Uiso 1 1 calc R U . . .
C4 C -0.0868(3) 0.1954(3) 0.7947(3) 0.0368(11) Uani 1 1 d . . . . .
H4 H -0.1129 0.1694 0.7531 0.044 Uiso 1 1 calc R U . . .
C25 C 0.5587(3) 0.3833(3) 0.9166(3) 0.0293(10) Uani 1 1 d . . . . .
C26 C 0.6270(4) 0.3996(3) 0.9771(3) 0.0356(11) Uani 1 1 d . . . . .
H26 H 0.7022 0.4103 0.9625 0.043 Uiso 1 1 calc R U . . .
N2 N -0.1206(3) 0.2403(3) 0.9271(3) 0.0571(13) Uani 1 1 d . . . . .
C24 C 1.1213(4) 0.4942(3) 0.6879(3) 0.0455(13) Uani 1 1 d . . . . .
H24C H 1.1904 0.4535 0.7040 0.068 Uiso 1 1 calc R U . . .
H24D H 1.0837 0.5133 0.7370 0.068 Uiso 1 1 calc R U . . .
H24E H 1.1413 0.5448 0.6492 0.068 Uiso 1 1 calc R U . . .
C14 C 0.6223(4) 0.1833(3) 0.2205(3) 0.0412(12) Uani 1 1 d . . . . .
H14 H 0.5630 0.1562 0.2050 0.049 Uiso 1 1 calc R U . . .
C17 C 0.5113(3) 0.2078(3) 0.3540(3) 0.0291(10) Uani 1 1 d . . . . .
C3 C -0.1550(4) 0.2027(3) 0.8673(3) 0.0419(12) Uani 1 1 d . . . . .
C27 C 0.4816(4) 0.3818(3) 1.0766(3) 0.0350(11) Uani 1 1 d . . . . .
C9 C 0.0425(4) 0.0771(3) 0.3326(3) 0.0379(12) Uani 1 1 d . . . . .
C28 C 0.4130(4) 0.3634(3) 1.0158(3) 0.0373(11) Uani 1 1 d . . . . .
H28 H 0.3392 0.3496 1.0310 0.045 Uiso 1 1 calc R U . . .
N17A N 0.149(3) 0.335(3) 0.3057(13) 0.070(5) Uani 0.478(15) 1 d D . P A 1
C15 C 0.7979(4) 0.2309(3) 0.1929(3) 0.0439(12) Uani 1 1 d . . . . .
C6 C -0.2647(4) 0.1641(4) 0.8814(4) 0.0580(16) Uani 1 1 d . . . . .
H6A H -0.3156 0.1898 0.8358 0.087 Uiso 1 1 calc R U . . .
H6B H -0.3009 0.1767 0.9333 0.087 Uiso 1 1 calc R U . . .
H6C H -0.2484 0.1009 0.8841 0.087 Uiso 1 1 calc R U . . .
C30 C 0.4355(4) 0.3827(4) 1.1646(3) 0.0471(13) Uani 1 1 d . . . . .
H30A H 0.4953 0.3926 1.1989 0.071 Uiso 1 1 calc R U . . .
H30B H 0.4104 0.3266 1.1872 0.071 Uiso 1 1 calc R U . . .
H30C H 0.3713 0.4295 1.1643 0.071 Uiso 1 1 calc R U . . .
C2 C -0.0186(4) 0.2698(4) 0.9158(3) 0.0565(16) Uani 1 1 d . . . . .
H2 H 0.0065 0.2968 0.9570 0.068 Uiso 1 1 calc R U . . .
C12 C 0.0189(4) 0.0354(4) 0.2603(3) 0.0524(15) Uani 1 1 d . . . . .
H12C H 0.0117 -0.0261 0.2800 0.079 Uiso 1 1 calc R U . . .
H12D H 0.0816 0.0397 0.2198 0.079 Uiso 1 1 calc R U . . .
H12E H -0.0517 0.0657 0.2346 0.079 Uiso 1 1 calc R U . . .
O18A O 0.1789(13) 0.3421(11) 0.3744(10) 0.0914(15) Uani 0.478(15) 1 d D . P A 1
C18 C 0.8993(5) 0.2458(4) 0.1335(4) 0.0669(18) Uani 1 1 d . . . . .
H18A H 0.9111 0.2009 0.0987 0.100 Uiso 1 1 calc R U . . .
H18B H 0.9675 0.2426 0.1651 0.100 Uiso 1 1 calc R U . . .
H18C H 0.8839 0.3034 0.0986 0.100 Uiso 1 1 calc R U . . .
O20A O 0.0646(11) 0.3104(9) 0.2751(11) 0.0914(15) Uani 0.478(15) 1 d D . P A 1
O19A O 0.1975(13) 0.3878(9) 0.2496(10) 0.0914(15) Uani 0.478(15) 1 d D . P A 1
O25 O 0.2565(3) -0.0291(3) 0.6347(3) 0.0566(10) Uani 1 1 d G . . . .
H25A H 0.1943 -0.0382 0.6150 0.085 Uiso 1 1 d G U . . .
H25B H 0.2343 0.0024 0.6720 0.085 Uiso 1 1 d G U . . .
H14B H 0.666(4) 0.579(3) 0.652(3) 0.062(19) Uiso 1 1 d D . . . .
N17B N 0.141(3) 0.353(3) 0.3020(12) 0.070(5) Uani 0.522(15) 1 d D . P A 2
O18B O 0.2161(11) 0.3379(10) 0.3538(9) 0.0914(15) Uani 0.522(15) 1 d D . P A 2
O20B O 0.0550(10) 0.3130(8) 0.3160(9) 0.0914(15) Uani 0.522(15) 1 d D . P A 2
O19B O 0.1552(12) 0.3942(8) 0.2263(8) 0.0914(15) Uani 0.522(15) 1 d D . P A 2

loop_
_atom_site_aniso_label
_atom_site_aniso_U_11
_atom_site_aniso_U_22
_atom_site_aniso_U_33
_atom_site_aniso_U_23
_atom_site_aniso_U_13
_atom_site_aniso_U_12
Ce1 0.01870(12) 0.03453(14) 0.02478(15) -0.01207(11) 0.00289(9) -0.00982(9)
Cu4 0.0215(2) 0.0417(3) 0.0258(3) -0.0144(3) 0.0043(2) -0.0118(2)
Cu5 0.0204(2) 0.0430(3) 0.0269(3) -0.0145(3) 0.0047(2) -0.0131(2)
Cu2 0.0221(3) 0.0433(3) 0.0293(3) -0.0156(3) 0.0055(2) -0.0136(2)
Cu3 0.0251(3) 0.0498(4) 0.0294(3) -0.0181(3) 0.0045(2) -0.0177(2)
Cu1 0.0257(3) 0.0654(4) 0.0278(3) -0.0217(3) 0.0063(2) -0.0211(3)
O8 0.0200(14) 0.0455(18) 0.0268(17) -0.0171(14) 0.0014(12) -0.0150(12)
O6 0.0191(14) 0.0518(19) 0.0333(19) -0.0226(16) 0.0098(12) -0.0183(13)
O7 0.0227(14) 0.0462(19) 0.0227(17) -0.0158(14) 0.0012(12) -0.0071(13)
O10 0.0278(15) 0.0474(19) 0.0262(18) -0.0172(15) 0.0094(13) -0.0175(13)
O4 0.0286(15) 0.055(2) 0.0265(18) -0.0208(16) 0.0060(13) -0.0219(14)
O13 0.0256(17) 0.049(2) 0.036(2) -0.0056(18) 0.0043(14) -0.0073(14)
O3 0.0255(15) 0.0491(19) 0.0292(19) -0.0161(15) 0.0043(13) -0.0170(13)
O2 0.0196(14) 0.054(2) 0.0296(19) -0.0164(15) 0.0049(12) -0.0187(13)
O1 0.0324(17) 0.082(3) 0.032(2) -0.0280(19) 0.0095(14) -0.0311(17)
O14 0.0355(19) 0.044(2) 0.044(2) -0.0058(18) 0.0007(17) -0.0073(15)
O9 0.0220(14) 0.054(2) 0.0300(19) -0.0115(15) 0.0039(13) -0.0161(13)
O23 0.0387(19) 0.046(2) 0.044(3) -0.0051(19) 0.0072(17) -0.0093(16)
N4 0.0257(18) 0.030(2) 0.033(2) -0.0120(17) -0.0011(16) -0.0097(14)
O5 0.0283(16) 0.050(2) 0.037(2) -0.0236(16) 0.0043(14) -0.0199(14)
N12 0.0183(17) 0.044(2) 0.029(2) -0.0171(18) 0.0039(15) -0.0116(15)
O22 0.044(2) 0.053(2) 0.065(3) -0.021(2) 0.0059(19) -0.0073(17)
N1 0.0238(18) 0.046(2) 0.032(2) -0.0094(19) 0.0041(16) -0.0118(16)
O11 0.0434(19) 0.054(2) 0.056(3) -0.0075(19) -0.0006(17) -0.0171(17)
N10 0.0184(16) 0.039(2) 0.032(2) -0.0110(18) -0.0011(15) -0.0113(14)
N9 0.0246(17) 0.041(2) 0.024(2) -0.0128(17) 0.0047(15) -0.0144(15)
O16 0.046(2) 0.052(2) 0.055(3) -0.012(2) -0.0135(18) -0.0101(17)
N3 0.0250(18) 0.045(2) 0.031(2) -0.0143(19) 0.0058(16) -0.0170(16)
N11 0.0195(17) 0.037(2) 0.045(3) -0.0095(19) 0.0040(16) -0.0086(15)
N15 0.0289(18) 0.043(2) 0.025(2) -0.0150(18) 0.0093(15) -0.0137(16)
N7 0.0303(19) 0.032(2) 0.025(2) -0.0090(17) 0.0096(15) -0.0077(15)
O24 0.0427(19) 0.087(3) 0.041(2) -0.021(2) -0.0022(16) -0.0164(19)
O15 0.059(2) 0.057(2) 0.055(3) -0.025(2) -0.010(2) 0.0057(18)
N6 0.0269(18) 0.043(2) 0.024(2) -0.0153(17) 0.0011(15) -0.0147(16)
N13 0.0310(19) 0.044(2) 0.027(2) -0.0141(18) -0.0005(16) -0.0107(16)
O12 0.045(2) 0.049(2) 0.076(3) 0.003(2) 0.010(2) -0.0026(17)
N14 0.038(2) 0.059(3) 0.025(2) -0.009(2) -0.0042(17) -0.0147(19)
C7 0.023(2) 0.032(2) 0.030(3) -0.009(2) -0.0037(18) -0.0070(17)
N5 0.031(2) 0.050(3) 0.044(3) -0.017(2) -0.0061(18) -0.0131(18)
C23 0.023(2) 0.036(3) 0.031(3) -0.009(2) 0.0014(18) -0.0126(18)
C5 0.030(2) 0.042(3) 0.026(3) -0.012(2) 0.0067(19) -0.0111(19)
C1 0.024(2) 0.047(3) 0.031(3) -0.014(2) 0.0037(18) -0.0148(19)
C11 0.021(2) 0.033(2) 0.030(3) -0.007(2) 0.0002(18) -0.0053(17)
N16 0.035(2) 0.051(3) 0.054(3) 0.007(2) 0.009(2) -0.001(2)
O17 0.037(2) 0.082(3) 0.130(5) -0.001(3) 0.013(2) 0.018(2)
C20 0.024(2) 0.033(2) 0.039(3) -0.009(2) 0.0020(19) -0.0063(18)
C19 0.023(2) 0.031(2) 0.027(3) -0.008(2) 0.0009(17) -0.0060(17)
C21 0.024(2) 0.035(3) 0.043(3) -0.008(2) -0.004(2) -0.0048(18)
C10 0.032(2) 0.047(3) 0.033(3) -0.013(2) 0.004(2) -0.009(2)
C8 0.028(2) 0.046(3) 0.038(3) -0.014(2) -0.002(2) -0.010(2)
C22 0.029(2) 0.041(3) 0.032(3) -0.011(2) 0.0021(19) -0.0095(19)
C13 0.033(2) 0.028(2) 0.027(3) -0.010(2) 0.0069(19) -0.0093(18)
N8 0.061(3) 0.057(3) 0.034(3) -0.024(2) 0.018(2) -0.016(2)
C29 0.025(2) 0.036(3) 0.025(3) -0.011(2) 0.0010(18) -0.0076(18)
C16 0.035(2) 0.041(3) 0.041(3) -0.010(2) 0.007(2) -0.007(2)
C4 0.025(2) 0.044(3) 0.045(3) -0.014(2) 0.004(2) -0.0104(19)
C25 0.021(2) 0.038(3) 0.032(3) -0.012(2) -0.0001(18) -0.0068(17)
C26 0.030(2) 0.050(3) 0.031(3) -0.016(2) 0.0023(19) -0.008(2)
N2 0.037(2) 0.108(4) 0.035(3) -0.021(3) 0.0125(19) -0.032(2)
C24 0.026(2) 0.056(3) 0.061(4) -0.018(3) -0.005(2) -0.016(2)
C14 0.043(3) 0.052(3) 0.035(3) -0.017(2) 0.007(2) -0.017(2)
C17 0.030(2) 0.034(2) 0.027(3) -0.010(2) 0.0015(18) -0.0087(18)
C3 0.025(2) 0.055(3) 0.046(3) -0.005(3) 0.002(2) -0.013(2)
C27 0.040(3) 0.040(3) 0.027(3) -0.010(2) 0.001(2) -0.005(2)
C9 0.033(2) 0.044(3) 0.041(3) -0.017(2) -0.008(2) -0.003(2)
C28 0.032(2) 0.054(3) 0.029(3) -0.011(2) 0.002(2) -0.013(2)
N17A 0.059(5) 0.027(14) 0.117(6) 0.002(4) 0.014(4) -0.007(8)
C15 0.047(3) 0.053(3) 0.033(3) -0.013(3) 0.015(2) -0.008(2)
C6 0.034(3) 0.085(4) 0.058(4) -0.010(3) 0.011(3) -0.027(3)
C30 0.052(3) 0.060(3) 0.029(3) -0.010(3) 0.000(2) -0.006(3)
C2 0.038(3) 0.107(5) 0.039(3) -0.033(3) 0.007(2) -0.031(3)
C12 0.048(3) 0.064(4) 0.054(4) -0.026(3) -0.011(3) -0.016(3)
O18A 0.083(3) 0.110(3) 0.087(4) -0.007(3) -0.019(3) -0.038(3)
C18 0.063(4) 0.095(5) 0.049(4) -0.024(4) 0.031(3) -0.029(3)
O20A 0.083(3) 0.110(3) 0.087(4) -0.007(3) -0.019(3) -0.038(3)
O19A 0.083(3) 0.110(3) 0.087(4) -0.007(3) -0.019(3) -0.038(3)
O25 0.043(2) 0.063(3) 0.071(3) -0.020(2) -0.0094(19) -0.0154(18)
N17B 0.059(5) 0.027(14) 0.117(6) 0.002(4) 0.014(4) -0.007(8)
O18B 0.083(3) 0.110(3) 0.087(4) -0.007(3) -0.019(3) -0.038(3)
O20B 0.083(3) 0.110(3) 0.087(4) -0.007(3) -0.019(3) -0.038(3)
O19B 0.083(3) 0.110(3) 0.087(4) -0.007(3) -0.019(3) -0.038(3)

loop_
_atom_type_symbol
_atom_type_description
_atom_type_scat_dispersion_real
_atom_type_scat_dispersion_imag
_atom_type_scat_source
C C 0.0033 0.0016 'International Tables Vol C Tables 4.2.6.8 and 6.1.1.4'
H H 0.0000 0.0000 'International Tables Vol C Tables 4.2.6.8 and 6.1.1.4'
Ce Ce -0.2486 2.6331 'International Tables Vol C Tables 4.2.6.8 and 6.1.1.4'
Cu Cu 0.3201 1.2651 'International Tables Vol C Tables 4.2.6.8 and 6.1.1.4'
N N 0.0061 0.0033 'International Tables Vol C Tables 4.2.6.8 and 6.1.1.4'
O O 0.0106 0.0060 'International Tables Vol C Tables 4.2.6.8 and 6.1.1.4'

loop_
_exptl_crystal_face_index_h
_exptl_crystal_face_index_k
_exptl_crystal_face_index_l
_exptl_crystal_face_perp_dist
0 -5 -2 0.1196
5 0 -2 0.1425
-1 0 -5 0.0016
-5 -1 2 0.1723
0 5 2 0.1246
-1 5 2 0.1220
1 0 5 0.0295

loop_
_geom_angle_atom_site_label_1
_geom_angle_atom_site_label_2
_geom_angle_atom_site_label_3
_geom_angle
_geom_angle_site_symmetry_1
_geom_angle_site_symmetry_3
_geom_angle_publ_flag
O8 Ce1 O10 70.53(9) . . ?
O8 Ce1 O13 78.29(10) . . ?
O8 Ce1 O2 134.57(9) . . ?
O8 Ce1 O16 70.82(11) . . ?
O8 Ce1 O15 73.04(11) . . ?
O8 Ce1 O12 138.35(10) . . ?
O6 Ce1 O8 71.68(9) . . ?
O6 Ce1 O10 139.13(10) . . ?
O6 Ce1 O13 76.63(10) . . ?
O6 Ce1 O2 135.59(8) . . ?
O6 Ce1 O16 113.08(10) . . ?
O6 Ce1 O15 69.06(11) . . ?
O6 Ce1 O12 115.13(12) . . ?
O10 Ce1 O13 81.03(10) . . ?
O10 Ce1 O2 68.70(9) . . ?
O10 Ce1 O16 67.69(10) . . ?
O10 Ce1 O15 113.11(10) . . ?
O10 Ce1 O12 103.35(13) . . ?
O4 Ce1 O8 137.74(9) . . ?
O4 Ce1 O6 69.72(9) . . ?
O4 Ce1 O10 136.63(9) . . ?
O4 Ce1 O13 76.70(10) . . ?
O4 Ce1 O2 70.13(9) . . ?
O4 Ce1 O16 141.65(11) . . ?
O4 Ce1 O15 107.70(11) . . ?
O4 Ce1 O12 75.43(12) . . ?
O13 Ce1 O16 141.60(11) . . ?
O13 Ce1 O15 140.57(12) . . ?
O2 Ce1 O13 76.43(11) . . ?
O2 Ce1 O16 110.03(11) . . ?
O2 Ce1 O15 142.70(12) . . ?
O2 Ce1 O12 71.34(12) . . ?
O15 Ce1 O16 47.94(11) . . ?
O12 Ce1 O13 142.88(11) . . ?
O12 Ce1 O16 69.03(12) . . ?
O12 Ce1 O15 72.20(13) . . ?
O8 Cu4 O7 85.43(11) . . ?
O8 Cu4 O23 92.39(13) . . ?
O8 Cu4 N7 172.89(13) . . ?
O7 Cu4 O23 94.11(12) . . ?
O7 Cu4 N7 101.66(13) . . ?
N9 Cu4 O8 91.76(13) . . ?
N9 Cu4 O7 166.43(15) . . ?
N9 Cu4 O23 99.27(14) . . ?
N9 Cu4 N7 81.25(14) . . ?
N7 Cu4 O23 87.55(14) . . ?
O10 Cu5 O14 96.76(13) . . ?
O10 Cu5 O9 85.33(12) . . ?
O10 Cu5 N10 169.82(13) . . ?
O9 Cu5 O14 97.61(13) . . ?
O9 Cu5 N10 100.92(13) . . ?
N12 Cu5 O10 91.87(13) . . ?
N12 Cu5 O14 95.05(14) . . ?
N12 Cu5 O9 167.27(15) . . ?
N12 Cu5 N10 80.28(14) . . ?
N10 Cu5 O14 90.42(14) . . ?
O4 Cu2 O3 85.57(12) . . ?
O4 Cu2 N1 171.41(14) . . ?
O4 Cu2 O11 90.70(13) . . ?
O3 Cu2 N1 101.70(13) . . ?
O3 Cu2 O11 96.49(12) . . ?
N1 Cu2 O11 93.01(14) . . ?
N3 Cu2 O4 90.96(13) . . ?
N3 Cu2 O3 168.64(15) . . ?
N3 Cu2 N1 81.03(14) . . ?
N3 Cu2 O11 94.36(14) . . ?
O6 Cu3 N4 168.32(13) . . ?
O6 Cu3 O5 84.61(11) . . ?
O6 Cu3 O22 103.57(12) . . ?
O6 Cu3 O18A 92.8(3) . . ?
O6 Cu3 O18B 89.7(3) . . ?
N4 Cu3 O22 83.61(12) . . ?
N4 Cu3 O18A 79.4(3) . . ?
N4 Cu3 O18B 84.2(3) . . ?
O5 Cu3 N4 105.08(13) . . ?
O5 Cu3 O22 87.87(13) . . ?
O5 Cu3 O18A 99.0(3) . . ?
O5 Cu3 O18B 88.3(4) . . ?
O22 Cu3 O18A 162.8(3) . . ?
O22 Cu3 O18B 165.8(3) . . ?
N6 Cu3 O6 89.44(13) . . ?
N6 Cu3 N4 80.95(14) . . ?
N6 Cu3 O5 173.97(12) . . ?
N6 Cu3 O22 92.59(14) . . ?
N6 Cu3 O18A 82.2(3) . . ?
N6 Cu3 O18B 92.7(4) . . ?
O2 Cu1 O1 85.49(12) . . ?
O2 Cu1 O24 106.78(12) . . ?
O2 Cu1 N13 167.68(13) . . ?
O1 Cu1 O24 89.15(13) . . ?
O1 Cu1 N13 103.91(14) . . ?
N15 Cu1 O2 90.07(13) . . ?
N15 Cu1 O1 174.25(16) . . ?
N15 Cu1 O24 88.65(13) . . ?
N15 Cu1 N13 81.02(15) . . ?
N13 Cu1 O24 81.65(13) . . ?
Cu4 O8 Ce1 121.90(12) . . ?
N12 O8 Ce1 120.4(2) . . ?
N12 O8 Cu4 108.3(2) . . ?
Cu3 O6 Ce1 127.06(13) . . ?
N9 O6 Ce1 120.8(2) . . ?
N9 O6 Cu3 109.4(2) . . ?
C23 O7 Cu4 106.6(2) . . ?
Cu5 O10 Ce1 122.39(12) . . ?
N15 O10 Ce1 120.2(2) . . ?
N15 O10 Cu5 108.4(2) . . ?
Cu2 O4 Ce1 126.81(13) . . ?
N6 O4 Ce1 124.8(2) . . ?
N6 O4 Cu2 108.3(2) . . ?
Ce1 O13 H13A 120(4) . . ?
Ce1 O13 H13B 112(3) . . ?
H13A O13 H13B 103(3) . . ?
C11 O3 Cu2 106.7(2) . . ?
Cu1 O2 Ce1 124.51(12) . . ?
N3 O2 Ce1 123.8(2) . . ?
N3 O2 Cu1 107.9(2) . . ?
C5 O1 Cu1 106.1(3) . . ?
Cu5 O14 H14A 89(5) . . ?
Cu5 O14 H14B 112(4) . . ?
H14A O14 H14B 104(3) . . ?
C29 O9 Cu5 107.1(3) . . ?
Cu4 O23 H23A 115(5) . . ?
Cu4 O23 H23B 116(3) . . ?
H23A O23 H23B 105(3) . . ?
C7 N4 Cu3 111.5(3) . . ?
C10 N4 Cu3 130.5(3) . . ?
C10 N4 C7 118.1(4) . . ?
C17 O5 Cu3 106.9(3) . . ?
O8 N12 Cu5 125.1(2) . . ?
C23 N12 Cu5 119.7(3) . . ?
C23 N12 O8 114.6(3) . . ?
Cu3 O22 H22A 113.5 . . ?
Cu3 O22 H22B 118.7 . . ?
H22A O22 H22B 118.2 . . ?
C1 N1 Cu2 111.4(3) . . ?
C4 N1 Cu2 129.6(3) . . ?
C4 N1 C1 118.8(4) . . ?
Cu2 O11 H11A 110.3 . . ?
Cu2 O11 H11B 110.9 . . ?
H11A O11 H11B 103.2 . . ?
C19 N10 Cu5 113.7(3) . . ?
C22 N10 Cu5 127.9(3) . . ?
C22 N10 C19 118.1(4) . . ?
O6 N9 Cu4 126.7(2) . . ?
C17 N9 Cu4 118.2(3) . . ?
C17 N9 O6 115.1(3) . . ?
N16 O16 Ce1 96.7(3) . . ?
O2 N3 Cu2 125.9(3) . . ?
C5 N3 Cu2 118.8(3) . . ?
C5 N3 O2 114.9(3) . . ?
C21 N11 C20 118.5(4) . . ?
O10 N15 Cu1 125.4(2) . . ?
C29 N15 Cu1 119.6(3) . . ?
C29 N15 O10 114.9(3) . . ?
C13 N7 Cu4 112.6(3) . . ?
C16 N7 Cu4 129.0(3) . . ?
C16 N7 C13 118.2(4) . . ?
Cu1 O24 H24A 102.2 . . ?
Cu1 O24 H24B 104.5 . . ?
H24A O24 H24B 95.0 . . ?
N16 O15 Ce1 97.5(3) . . ?
O4 N6 Cu3 126.2(2) . . ?
C11 N6 Cu3 119.1(3) . . ?
C11 N6 O4 114.6(3) . . ?
C25 N13 Cu1 112.6(3) . . ?
C28 N13 Cu1 128.6(3) . . ?
C28 N13 C25 118.8(4) . . ?
Ce1 O12 H12A 123(4) . . ?
Ce1 O12 H12B 121(4) . . ?
H12A O12 H12B 100(2) . . ?
C27 N14 C26 118.1(4) . . ?
N4 C7 C11 116.0(3) . . ?
N4 C7 C8 120.7(4) . . ?
C8 C7 C11 123.3(4) . . ?
C8 N5 C9 117.6(4) . . ?
O7 C23 N12 125.0(4) . . ?
O7 C23 C19 123.8(4) . . ?
N12 C23 C19 111.3(4) . . ?
O1 C5 N3 125.0(4) . . ?
O1 C5 C1 123.1(4) . . ?
N3 C5 C1 111.9(4) . . ?
N1 C1 C5 116.3(4) . . ?
N1 C1 C2 119.2(4) . . ?
C2 C1 C5 124.6(4) . . ?
O3 C11 N6 124.9(4) . . ?
O3 C11 C7 122.6(4) . . ?
N6 C11 C7 112.4(4) . . ?
O16 N16 O15 117.3(4) . . ?
O17 N16 O16 122.5(5) . . ?
O17 N16 O15 120.2(5) . . ?
N11 C20 H20 119.5 . . ?
N11 C20 C19 120.9(4) . . ?
C19 C20 H20 119.5 . . ?
N10 C19 C23 114.5(3) . . ?
N10 C19 C20 120.5(4) . . ?
C20 C19 C23 124.9(4) . . ?
N11 C21 C22 120.0(4) . . ?
N11 C21 C24 119.3(4) . . ?
C22 C21 C24 120.7(4) . . ?
N4 C10 H10 119.3 . . ?
N4 C10 C9 121.5(4) . . ?
C9 C10 H10 119.3 . . ?
C7 C8 H8 119.2 . . ?
N5 C8 C7 121.6(4) . . ?
N5 C8 H8 119.2 . . ?
N10 C22 C21 121.8(4) . . ?
N10 C22 H22 119.1 . . ?
C21 C22 H22 119.1 . . ?
N7 C13 C14 119.8(4) . . ?
N7 C13 C17 115.6(4) . . ?
C14 C13 C17 124.6(4) . . ?
C15 N8 C14 116.9(4) . . ?
O9 C29 N15 124.3(4) . . ?
O9 C29 C25 124.0(4) . . ?
N15 C29 C25 111.7(4) . . ?
N7 C16 H16 119.3 . . ?
N7 C16 C15 121.3(4) . . ?
C15 C16 H16 119.3 . . ?
N1 C4 H4 119.6 . . ?
N1 C4 C3 120.9(4) . . ?
C3 C4 H4 119.6 . . ?
N13 C25 C29 115.0(4) . . ?
N13 C25 C26 119.7(4) . . ?
C26 C25 C29 125.3(4) . . ?
N14 C26 C25 121.9(4) . . ?
N14 C26 H26 119.0 . . ?
C25 C26 H26 119.0 . . ?
C3 N2 C2 117.6(4) . . ?
C21 C24 H24C 109.5 . . ?
C21 C24 H24D 109.5 . . ?
C21 C24 H24E 109.5 . . ?
H24C C24 H24D 109.5 . . ?
H24C C24 H24E 109.5 . . ?
H24D C24 H24E 109.5 . . ?
C13 C14 H14 118.7 . . ?
N8 C14 C13 122.5(4) . . ?
N8 C14 H14 118.7 . . ?
O5 C17 N9 123.9(4) . . ?
O5 C17 C13 123.7(4) . . ?
N9 C17 C13 112.4(4) . . ?
C4 C3 C6 120.8(5) . . ?
N2 C3 C4 120.7(4) . . ?
N2 C3 C6 118.3(5) . . ?
N14 C27 C28 120.0(4) . . ?
N14 C27 C30 119.5(4) . . ?
C28 C27 C30 120.4(4) . . ?
N5 C9 C10 120.5(4) . . ?
N5 C9 C12 117.5(4) . . ?
C10 C9 C12 122.0(4) . . ?
N13 C28 C27 121.4(4) . . ?
N13 C28 H28 119.3 . . ?
C27 C28 H28 119.3 . . ?
O18A N17A O20A 138(2) . . ?
O18A N17A O19A 108.6(18) . . ?
O20A N17A O19A 110.0(16) . . ?
N8 C15 C16 121.2(4) . . ?
N8 C15 C18 117.9(5) . . ?
C16 C15 C18 120.9(5) . . ?
C3 C6 H6A 109.5 . . ?
C3 C6 H6B 109.5 . . ?
C3 C6 H6C 109.5 . . ?
H6A C6 H6B 109.5 . . ?
H6A C6 H6C 109.5 . . ?
H6B C6 H6C 109.5 . . ?
C27 C30 H30A 109.5 . . ?
C27 C30 H30B 109.5 . . ?
C27 C30 H30C 109.5 . . ?
H30A C30 H30B 109.5 . . ?
H30A C30 H30C 109.5 . . ?
H30B C30 H30C 109.5 . . ?
C1 C2 H2 118.6 . . ?
N2 C2 C1 122.7(5) . . ?
N2 C2 H2 118.6 . . ?
C9 C12 H12C 109.5 . . ?
C9 C12 H12D 109.5 . . ?
C9 C12 H12E 109.5 . . ?
H12C C12 H12D 109.5 . . ?
H12C C12 H12E 109.5 . . ?
H12D C12 H12E 109.5 . . ?
N17A O18A Cu3 106(2) . . ?
C15 C18 H18A 109.5 . . ?
C15 C18 H18B 109.5 . . ?
C15 C18 H18C 109.5 . . ?
H18A C18 H18B 109.5 . . ?
H18A C18 H18C 109.5 . . ?
H18B C18 H18C 109.5 . . ?
H25A O25 H25B 104.6 . . ?
O18B N17B O20B 118.9(16) . . ?
O18B N17B O19B 122.6(16) . . ?
O20B N17B O19B 116.8(13) . . ?
N17B O18B Cu3 129.1(19) . . ?

loop_
_geom_bond_atom_site_label_1
_geom_bond_atom_site_label_2
_geom_bond_distance
_geom_bond_site_symmetry_2
_geom_bond_publ_flag
Ce1 O8 2.501(3) . ?
Ce1 O6 2.496(3) . ?
Ce1 O10 2.505(3) . ?
Ce1 O4 2.489(3) . ?
Ce1 O13 2.592(3) . ?
Ce1 O2 2.522(3) . ?
Ce1 O16 2.653(3) . ?
Ce1 O15 2.617(3) . ?
Ce1 O12 2.530(4) . ?
Cu4 O8 1.928(3) . ?
Cu4 O7 1.946(3) . ?
Cu4 O23 2.443(4) . ?
Cu4 N9 1.927(3) . ?
Cu4 N7 1.993(3) . ?
Cu5 O10 1.928(3) . ?
Cu5 O14 2.370(4) . ?
Cu5 O9 1.943(3) . ?
Cu5 N12 1.919(3) . ?
Cu5 N10 1.996(3) . ?
Cu2 O4 1.927(3) . ?
Cu2 O3 1.931(3) . ?
Cu2 N1 2.015(4) . ?
Cu2 O11 2.388(3) . ?
Cu2 N3 1.919(3) . ?
Cu3 O6 1.930(3) . ?
Cu3 N4 2.029(3) . ?
Cu3 O5 1.964(3) . ?
Cu3 O22 2.531(4) . ?
Cu3 N6 1.920(3) . ?
Cu3 O18A 2.804(17) . ?
Cu3 O18B 2.685(14) . ?
Cu1 O2 1.922(3) . ?
Cu1 O1 1.941(3) . ?
Cu1 N15 1.908(3) . ?
Cu1 O24 2.784(4) . ?
Cu1 N13 2.007(3) . ?
O8 N12 1.385(4) . ?
O6 N9 1.372(4) . ?
O7 C23 1.277(5) . ?
O10 N15 1.384(4) . ?
O4 N6 1.383(4) . ?
O13 H13A 0.843(19) . ?
O13 H13B 0.818(18) . ?
O3 C11 1.286(5) . ?
O2 N3 1.383(4) . ?
O1 C5 1.283(5) . ?
O14 H14A 0.833(19) . ?
O14 H14B 0.830(19) . ?
O9 C29 1.282(5) . ?
O23 H23A 0.820(19) . ?
O23 H23B 0.824(18) . ?
N4 C7 1.346(5) . ?
N4 C10 1.328(5) . ?
O5 C17 1.294(5) . ?
N12 C23 1.310(5) . ?
O22 H22A 0.9066 . ?
O22 H22B 0.8230 . ?
N1 C1 1.338(5) . ?
N1 C4 1.331(5) . ?
O11 H11A 0.8746 . ?
O11 H11B 0.8755 . ?
N10 C19 1.347(5) . ?
N10 C22 1.326(5) . ?
N9 C17 1.311(5) . ?
O16 N16 1.237(5) . ?
N3 C5 1.295(5) . ?
N11 C20 1.350(5) . ?
N11 C21 1.335(6) . ?
N15 C29 1.310(5) . ?
N7 C13 1.349(5) . ?
N7 C16 1.324(5) . ?
O24 H24A 0.9947 . ?
O24 H24B 0.8631 . ?
O15 N16 1.271(6) . ?
N6 C11 1.301(5) . ?
N13 C25 1.349(5) . ?
N13 C28 1.318(6) . ?
O12 H12A 0.854(10) . ?
O12 H12B 0.850(10) . ?
N14 C26 1.337(6) . ?
N14 C27 1.335(6) . ?
C7 C11 1.478(6) . ?
C7 C8 1.374(6) . ?
N5 C8 1.340(6) . ?
N5 C9 1.348(6) . ?
C23 C19 1.487(5) . ?
C5 C1 1.480(6) . ?
C1 C2 1.384(6) . ?
N16 O17 1.223(5) . ?
C20 H20 0.9300 . ?
C20 C19 1.383(6) . ?
C21 C22 1.395(6) . ?
C21 C24 1.489(6) . ?
C10 H10 0.9300 . ?
C10 C9 1.387(6) . ?
C8 H8 0.9300 . ?
C22 H22 0.9300 . ?
C13 C14 1.374(6) . ?
C13 C17 1.471(6) . ?
N8 C14 1.344(6) . ?
N8 C15 1.329(6) . ?
C29 C25 1.489(6) . ?
C16 H16 0.9300 . ?
C16 C15 1.390(7) . ?
C4 H4 0.9300 . ?
C4 C3 1.397(7) . ?
C25 C26 1.374(6) . ?
C26 H26 0.9300 . ?
N2 C3 1.323(6) . ?
N2 C2 1.331(6) . ?
C24 H24C 0.9600 . ?
C24 H24D 0.9600 . ?
C24 H24E 0.9600 . ?
C14 H14 0.9300 . ?
C3 C6 1.483(6) . ?
C27 C28 1.394(6) . ?
C27 C30 1.497(6) . ?
C9 C12 1.490(6) . ?
C28 H28 0.9300 . ?
N17A O18A 1.212(18) . ?
N17A O20A 1.260(15) . ?
N17A O19A 1.280(16) . ?
C15 C18 1.506(7) . ?
C6 H6A 0.9600 . ?
C6 H6B 0.9600 . ?
C6 H6C 0.9600 . ?
C30 H30A 0.9600 . ?
C30 H30B 0.9600 . ?
C30 H30C 0.9600 . ?
C2 H2 0.9300 . ?
C12 H12C 0.9600 . ?
C12 H12D 0.9600 . ?
C12 H12E 0.9600 . ?
C18 H18A 0.9600 . ?
C18 H18B 0.9600 . ?
C18 H18C 0.9600 . ?
O25 H25A 0.8484 . ?
O25 H25B 0.8502 . ?
N17B O18B 1.215(17) . ?
N17B O20B 1.245(14) . ?
N17B O19B 1.288(14) . ?

loop_
_geom_hbond_atom_site_label_D
_geom_hbond_atom_site_label_H
_geom_hbond_atom_site_label_A
_geom_hbond_distance_DH
_geom_hbond_distance_HA
_geom_hbond_distance_DA
_geom_hbond_angle_DHA
_geom_hbond_site_symmetry_A
O13 H13A O14 0.843(19) 2.02(2) 2.857(5) 170(6) 2_666
O14 H14A O23 0.833(19) 2.06(3) 2.835(5) 156(7) 2_666
O23 H23B O24 0.824(18) 2.037(19) 2.855(5) 172(4) 2_666
O22 H22A O25 0.91 1.85 2.724(6) 162.3 .
O22 H22B O15 0.82 2.06 2.835(5) 158.1 2_656
O11 H11B O12 0.88 1.98 2.768(5) 149.6 .
O24 H24B N14 0.86 2.06 2.915(5) 170.7 2_667
O25 H25A N5 0.85 2.04 2.851(5) 161.0 2_556
O25 H25B O11 0.85 1.91 2.746(5) 165.7 .
O14 H14B O18B 0.830(19) 2.00(4) 2.711(13) 143(5) 2_666

loop_
_geom_torsion_atom_site_label_1
_geom_torsion_atom_site_label_2
_geom_torsion_atom_site_label_3
_geom_torsion_atom_site_label_4
_geom_torsion
_geom_torsion_site_symmetry_1
_geom_torsion_site_symmetry_2
_geom_torsion_site_symmetry_3
_geom_torsion_site_symmetry_4
_geom_torsion_publ_flag
Ce1 O8 N12 Cu5 -26.7(4) . . . . ?
Ce1 O8 N12 C23 144.4(3) . . . . ?
Ce1 O6 N9 Cu4 -16.3(4) . . . . ?
Ce1 O6 N9 C17 162.2(3) . . . . ?
Ce1 O10 N15 Cu1 -33.1(4) . . . . ?
Ce1 O10 N15 C29 147.3(3) . . . . ?
Ce1 O4 N6 Cu3 -0.1(5) . . . . ?
Ce1 O4 N6 C11 176.3(3) . . . . ?
Ce1 O2 N3 Cu2 -8.6(4) . . . . ?
Ce1 O2 N3 C5 164.4(3) . . . . ?
Ce1 O16 N16 O15 -7.3(5) . . . . ?
Ce1 O16 N16 O17 171.8(4) . . . . ?
Ce1 O15 N16 O16 7.4(5) . . . . ?
Ce1 O15 N16 O17 -171.7(4) . . . . ?
Cu4 O8 N12 Cu5 -173.8(2) . . . . ?
Cu4 O8 N12 C23 -2.7(4) . . . . ?
Cu4 O7 C23 N12 0.9(5) . . . . ?
Cu4 O7 C23 C19 -178.2(3) . . . . ?
Cu4 N9 C17 O5 179.4(3) . . . . ?
Cu4 N9 C17 C13 0.0(5) . . . . ?
Cu4 N7 C13 C14 176.7(4) . . . . ?
Cu4 N7 C13 C17 -2.2(5) . . . . ?
Cu4 N7 C16 C15 -174.5(4) . . . . ?
Cu5 O10 N15 Cu1 179.0(2) . . . . ?
Cu5 O10 N15 C29 -0.5(4) . . . . ?
Cu5 O9 C29 N15 0.2(5) . . . . ?
Cu5 O9 C29 C25 -179.2(3) . . . . ?
Cu5 N12 C23 O7 172.9(3) . . . . ?
Cu5 N12 C23 C19 -7.9(5) . . . . ?
Cu5 N10 C19 C23 0.0(5) . . . . ?
Cu5 N10 C19 C20 179.1(3) . . . . ?
Cu5 N10 C22 C21 -174.7(3) . . . . ?
Cu2 O4 N6 Cu3 -176.5(2) . . . . ?
Cu2 O4 N6 C11 -0.1(4) . . . . ?
Cu2 O3 C11 N6 -0.7(5) . . . . ?
Cu2 O3 C11 C7 178.0(3) . . . . ?
Cu2 N1 C1 C5 2.9(5) . . . . ?
Cu2 N1 C1 C2 -177.1(4) . . . . ?
Cu2 N1 C4 C3 174.9(3) . . . . ?
Cu2 N3 C5 O1 173.2(4) . . . . ?
Cu2 N3 C5 C1 -7.6(5) . . . . ?
Cu3 O6 N9 Cu4 -179.0(2) . . . . ?
Cu3 O6 N9 C17 -0.5(4) . . . . ?
Cu3 N4 C7 C11 -2.3(5) . . . . ?
Cu3 N4 C7 C8 178.1(3) . . . . ?
Cu3 N4 C10 C9 179.3(3) . . . . ?
Cu3 O5 C17 N9 -0.6(5) . . . . ?
Cu3 O5 C17 C13 178.7(3) . . . . ?
Cu3 N6 C11 O3 177.3(3) . . . . ?
Cu3 N6 C11 C7 -1.6(5) . . . . ?
Cu1 O2 N3 Cu2 -167.4(2) . . . . ?
Cu1 O2 N3 C5 5.6(4) . . . . ?
Cu1 O1 C5 N3 -5.1(6) . . . . ?
Cu1 O1 C5 C1 175.8(4) . . . . ?
Cu1 N15 C29 O9 -179.3(3) . . . . ?
Cu1 N15 C29 C25 0.1(5) . . . . ?
Cu1 N13 C25 C29 0.3(5) . . . . ?
Cu1 N13 C25 C26 -179.7(3) . . . . ?
Cu1 N13 C28 C27 -178.9(3) . . . . ?
O8 N12 C23 O7 1.3(6) . . . . ?
O8 N12 C23 C19 -179.5(3) . . . . ?
O6 N9 C17 O5 0.8(6) . . . . ?
O6 N9 C17 C13 -178.6(3) . . . . ?
O7 C23 C19 N10 -175.9(4) . . . . ?
O7 C23 C19 C20 5.0(7) . . . . ?
O10 N15 C29 O9 0.3(6) . . . . ?
O10 N15 C29 C25 179.7(3) . . . . ?
O4 N6 C11 O3 0.6(6) . . . . ?
O4 N6 C11 C7 -178.3(3) . . . . ?
O2 N3 C5 O1 -0.3(7) . . . . ?
O2 N3 C5 C1 178.8(3) . . . . ?
O1 C5 C1 N1 -178.1(4) . . . . ?
O1 C5 C1 C2 1.9(8) . . . . ?
O9 C29 C25 N13 179.1(4) . . . . ?
O9 C29 C25 C26 -0.8(7) . . . . ?
N4 C7 C11 O3 -176.3(4) . . . . ?
N4 C7 C11 N6 2.6(6) . . . . ?
N4 C7 C8 N5 2.9(7) . . . . ?
N4 C10 C9 N5 2.7(7) . . . . ?
N4 C10 C9 C12 -174.4(5) . . . . ?
N12 C23 C19 N10 4.9(6) . . . . ?
N12 C23 C19 C20 -174.3(4) . . . . ?
N1 C1 C2 N2 1.9(9) . . . . ?
N1 C4 C3 N2 0.7(8) . . . . ?
N1 C4 C3 C6 -176.0(5) . . . . ?
N3 C5 C1 N1 2.7(6) . . . . ?
N3 C5 C1 C2 -177.2(5) . . . . ?
N11 C20 C19 N10 -4.0(7) . . . . ?
N11 C20 C19 C23 175.1(4) . . . . ?
N11 C21 C22 N10 -3.5(7) . . . . ?
N15 C29 C25 N13 -0.3(5) . . . . ?
N15 C29 C25 C26 179.8(4) . . . . ?
N7 C13 C14 N8 -1.5(7) . . . . ?
N7 C13 C17 O5 -177.9(4) . . . . ?
N7 C13 C17 N9 1.5(6) . . . . ?
N7 C16 C15 N8 -1.2(8) . . . . ?
N7 C16 C15 C18 176.6(5) . . . . ?
N13 C25 C26 N14 -1.9(7) . . . . ?
N14 C27 C28 N13 -1.0(7) . . . . ?
C7 N4 C10 C9 -1.2(7) . . . . ?
C5 C1 C2 N2 -178.1(5) . . . . ?
C1 N1 C4 C3 0.7(7) . . . . ?
C11 C7 C8 N5 -176.7(4) . . . . ?
C20 N11 C21 C22 3.9(7) . . . . ?
C20 N11 C21 C24 -174.7(4) . . . . ?
C19 N10 C22 C21 -0.8(7) . . . . ?
C21 N11 C20 C19 -0.3(6) . . . . ?
C10 N4 C7 C11 178.1(4) . . . . ?
C10 N4 C7 C8 -1.5(6) . . . . ?
C8 C7 C11 O3 3.3(7) . . . . ?
C8 C7 C11 N6 -177.8(4) . . . . ?
C8 N5 C9 C10 -1.3(7) . . . . ?
C8 N5 C9 C12 175.9(4) . . . . ?
C22 N10 C19 C23 -174.7(4) . . . . ?
C22 N10 C19 C20 4.4(6) . . . . ?
C13 N7 C16 C15 0.2(7) . . . . ?
C29 C25 C26 N14 178.0(4) . . . . ?
C16 N7 C13 C14 1.1(6) . . . . ?
C16 N7 C13 C17 -177.8(4) . . . . ?
C4 N1 C1 C5 178.1(4) . . . . ?
C4 N1 C1 C2 -1.9(7) . . . . ?
C25 N13 C28 C27 1.4(7) . . . . ?
C26 N14 C27 C28 -0.8(7) . . . . ?
C26 N14 C27 C30 -179.7(4) . . . . ?
C24 C21 C22 N10 175.2(4) . . . . ?
C14 C13 C17 O5 3.3(7) . . . . ?
C14 C13 C17 N9 -177.3(4) . . . . ?
C14 N8 C15 C16 0.8(8) . . . . ?
C14 N8 C15 C18 -177.1(5) . . . . ?
C17 C13 C14 N8 177.3(4) . . . . ?
C3 N2 C2 C1 -0.6(9) . . . . ?
C27 N14 C26 C25 2.3(7) . . . . ?
C9 N5 C8 C7 -1.4(7) . . . . ?
C28 N13 C25 C29 -179.9(4) . . . . ?
C28 N13 C25 C26 0.0(6) . . . . ?
C15 N8 C14 C13 0.5(8) . . . . ?
C30 C27 C28 N13 177.8(4) . . . . ?
C2 N2 C3 C4 -0.7(8) . . . . ?
C2 N2 C3 C6 176.0(5) . . . . ?
O20A N17A O18A Cu3 92(6) . . . . ?
O19A N17A O18A Cu3 -113(3) . . . . ?
O20B N17B O18B Cu3 45(5) . . . . ?
O19B N17B O18B Cu3 -120(3) . . . . ?

loop_
_publcif_info_cif.paper_type
?

loop_
_exptl_oxdiff_crystal_face_indexfrac_h
_exptl_oxdiff_crystal_face_indexfrac_k
_exptl_oxdiff_crystal_face_indexfrac_l
_exptl_oxdiff_crystal_face_x
_exptl_oxdiff_crystal_face_y
_exptl_oxdiff_crystal_face_z
0.0004 -5.0009 -2.0045 0.0475 0.1172 0.2005
4.9994 -0.0003 -2.0012 0.0735 0.2926 -0.1118
-1.0015 -0.0002 -5.0027 0.2257 -0.0427 0.0134
-4.9992 -0.9998 2.0005 -0.0818 -0.2704 0.1526
-0.0004 5.0009 2.0045 -0.0475 -0.1172 -0.2005
-1.0004 5.0009 2.0045 -0.0444 -0.1746 -0.1788
1.0015 0.0002 5.0027 -0.2257 0.0427 -0.0134

loop_
_smtbx_masks_void_nr
_smtbx_masks_void_average_x
_smtbx_masks_void_average_y
_smtbx_masks_void_average_z
_smtbx_masks_void_volume
_smtbx_masks_void_count_electrons
_smtbx_masks_void_content
1 -0.497 0.183 0.000 551.6 181.5 '2 NO3,12 H2O'
